data_7150851
loop_
_publ_author_name
'Basheer, Ahmad'
'Rappoport, Zvi'

_publ_section_title
;
 Enols and thioenols of substituted cyanomonothiocarbonylmalonamides:
 structures, enolization vs. thioenolization, equilibria and
 conformations
;
_journal_issue 6
_journal_name_full 'Organic &amp;  Biomolecular Chemistry'
_journal_page_first 1071
_journal_page_last 1082
_journal_paper_doi 10.1039/b717556f
_journal_volume 6
_journal_year 2008
_chemical_formula_moiety 'C20 H21 N3 O S'
_chemical_formula_sum 'C20 H21 N3 O S'
_chemical_formula_weight 351.46
_chemical_name_systematic
;
?
;
_space_group_IT_number 9
_symmetry_cell_setting monoclinic
_symmetry_space_group_name_Hall 'C -2yc'
_symmetry_space_group_name_H-M 'C 1 c 1'
_atom_sites_solution_hydrogens geom
_atom_sites_solution_primary direct
_atom_sites_solution_secondary difmap
_audit_creation_method SHELXL-97
_cell_angle_alpha 90.00
_cell_angle_beta 116.339(3)
_cell_angle_gamma 90.00
_cell_formula_units_Z 4
_cell_length_a 12.321(2)
_cell_length_b 18.376(3)
_cell_length_c 9.3465(16)
_cell_measurement_temperature 295(1)
_cell_volume 1896.5(5)
_computing_cell_refinement 'Bruker SMART'
_computing_data_collection 'Bruker SMART'
_computing_data_reduction 'Bruker SAINT'
_computing_molecular_graphics 'Bruker SHELXTL'
_computing_publication_material 'Bruker SHELXTL'
_computing_structure_refinement 'SHELXL-97 (Sheldrick, 1997)'
_computing_structure_solution 'SHELXS-97 (Sheldrick, 1990)'
_diffrn_ambient_temperature 295(1)
_diffrn_measured_fraction_theta_full 1.000
_diffrn_measured_fraction_theta_max 1.000
_diffrn_measurement_device_type 'CCD area detector'
_diffrn_measurement_method 'phi and omega scans'
_diffrn_radiation_monochromator graphite
_diffrn_radiation_source 'fine-focus sealed tube'
_diffrn_radiation_type MoK\a
_diffrn_radiation_wavelength 0.71073
_diffrn_reflns_av_R_equivalents 0.1157
_diffrn_reflns_av_sigmaI/netI 0.1722
_diffrn_reflns_limit_h_max 15
_diffrn_reflns_limit_h_min -15
_diffrn_reflns_limit_k_max 23
_diffrn_reflns_limit_k_min -23
_diffrn_reflns_limit_l_max 11
_diffrn_reflns_limit_l_min -11
_diffrn_reflns_number 10385
_diffrn_reflns_theta_full 26.99
_diffrn_reflns_theta_max 26.99
_diffrn_reflns_theta_min 2.15
_exptl_absorpt_coefficient_mu 0.183
_exptl_absorpt_correction_T_max 0.9855
_exptl_absorpt_correction_T_min 0.9679
_exptl_absorpt_correction_type none
_exptl_crystal_colour colorless
_exptl_crystal_density_diffrn 1.231
_exptl_crystal_density_method 'not measured'
_exptl_crystal_description plate
_exptl_crystal_F_000 744
_exptl_crystal_size_max 0.18
_exptl_crystal_size_mid 0.15
_exptl_crystal_size_min 0.08
_refine_diff_density_max 0.309
_refine_diff_density_min -0.184
_refine_diff_density_rms 0.044
_refine_ls_abs_structure_details 'Flack H D (1983), Acta Cryst. A39, 876-881'
_refine_ls_abs_structure_Flack 0.05(13)
_refine_ls_extinction_method none
_refine_ls_goodness_of_fit_ref 0.940
_refine_ls_hydrogen_treatment mixed
_refine_ls_matrix_type full
_refine_ls_number_parameters 234
_refine_ls_number_reflns 4082
_refine_ls_number_restraints 2
_refine_ls_restrained_S_all 0.940
_refine_ls_R_factor_all 0.1637
_refine_ls_R_factor_gt 0.0815
_refine_ls_shift/su_max 0.013
_refine_ls_shift/su_mean 0.002
_refine_ls_structure_factor_coef Fsqd
_refine_ls_weighting_details 'calc w=1/[\s^2^(Fo^2^)+(0.0200P)^2^+0.0000P] where P=(Fo^2^+2Fc^2^)/3'
_refine_ls_weighting_scheme calc
_refine_ls_wR_factor_gt 0.0973
_refine_ls_wR_factor_ref 0.1213
_reflns_number_gt 2061
_reflns_number_total 4082
_reflns_threshold_expression >2sigma(I)
_cod_data_source_file b717556f.txt
_cod_data_source_block 12v
_cod_depositor_comments
;
The following automatic conversions were performed:
'_symmetry_cell_setting' value 'Monoclinic' changed to 'monoclinic'
according to '/home/saulius/struct/CIF-dictionaries/cif_core.dic'
dictionary named 'cif_core.dic' version 2.4.1 from 2010-06-29.

Automatic conversion script
Id: cif_fix_enum 1527 2010-12-29 10:47:43Z saulius 
;
_cod_original_cell_volume 1896.5(6)
_cod_original_sg_symbol_H-M Cc
_cod_database_code 7150851

loop_
_symmetry_equiv_pos_as_xyz
'x, y, z'
'x, -y, z+1/2'
'x+1/2, y+1/2, z'
'x+1/2, -y+1/2, z+1/2'

loop_
_atom_site_label
_atom_site_type_symbol
_atom_site_fract_x
_atom_site_fract_y
_atom_site_fract_z
_atom_site_U_iso_or_equiv
_atom_site_adp_type
_atom_site_occupancy
_atom_site_symmetry_multiplicity
_atom_site_calc_flag
_atom_site_refinement_flags
_atom_site_disorder_assembly
_atom_site_disorder_group
C1 C 0.4755(5) 1.0233(3) 0.2978(6) 0.0342(13) Uani 1 1 d . . .
C2 C 0.5909(4) 1.0296(3) 0.4576(5) 0.0304(12) Uani 1 1 d . . .
H2 H 0.5673 1.0273 0.5448 0.037 Uiso 1 1 calc R . .
C3 C 0.6705(4) 0.9640(3) 0.4708(6) 0.0388(14) Uani 1 1 d . . .
C4 C 0.6504(5) 1.0994(4) 0.4668(6) 0.0440(15) Uani 1 1 d . . .
C5 C 0.2761(4) 0.9627(3) 0.1714(5) 0.0338(13) Uani 1 1 d . . .
H5 H 0.2397 1.0062 0.1074 0.041 Uiso 1 1 calc R . .
C6 C 0.2969(5) 0.9073(3) 0.0641(6) 0.0377(14) Uani 1 1 d . . .
C7 C 0.4029(5) 0.8688(3) 0.1099(6) 0.0427(15) Uani 1 1 d . . .
H7 H 0.4668 0.8774 0.2099 0.051 Uiso 1 1 calc R . .
C8 C 0.4167(7) 0.8173(3) 0.0098(8) 0.0622(18) Uani 1 1 d . . .
H8 H 0.4891 0.7919 0.0419 0.075 Uiso 1 1 calc R . .
C9 C 0.3212(8) 0.8047(4) -0.1375(9) 0.079(2) Uani 1 1 d . . .
H9 H 0.3286 0.7709 -0.2066 0.095 Uiso 1 1 calc R . .
C10 C 0.2147(8) 0.8426(4) -0.1819(8) 0.083(2) Uani 1 1 d . . .
H10 H 0.1497 0.8333 -0.2805 0.100 Uiso 1 1 calc R . .
C11 C 0.2027(6) 0.8937(3) -0.0833(6) 0.0579(18) Uani 1 1 d . . .
H11 H 0.1305 0.9193 -0.1163 0.070 Uiso 1 1 calc R . .
C12 C 0.1877(5) 0.9325(3) 0.2291(6) 0.0374(14) Uani 1 1 d . . .
C13 C 0.2229(5) 0.8756(3) 0.3392(7) 0.0486(16) Uani 1 1 d . . .
H13 H 0.3011 0.8570 0.3789 0.058 Uiso 1 1 calc R . .
C14 C 0.1420(6) 0.8467(3) 0.3894(7) 0.0592(18) Uani 1 1 d . . .
H14 H 0.1652 0.8085 0.4622 0.071 Uiso 1 1 calc R . .
C15 C 0.0281(6) 0.8746(4) 0.3312(8) 0.070(2) Uani 1 1 d . . .
H15 H -0.0258 0.8557 0.3665 0.084 Uiso 1 1 calc R . .
C16 C -0.0080(6) 0.9285(4) 0.2246(8) 0.072(2) Uani 1 1 d . . .
H16 H -0.0867 0.9461 0.1853 0.087 Uiso 1 1 calc R . .
C17 C 0.0710(5) 0.9581(3) 0.1723(7) 0.0602(19) Uani 1 1 d . . .
H17 H 0.0451 0.9958 0.0981 0.072 Uiso 1 1 calc R . .
C18 C 0.7067(7) 0.8373(3) 0.5685(8) 0.065(2) Uani 1 1 d . . .
H18 H 0.7173 0.8269 0.4726 0.078 Uiso 1 1 calc R . .
C19 C 0.8329(7) 0.8349(5) 0.7122(8) 0.108(3) Uani 1 1 d . . .
H19A H 0.8253 0.8432 0.8088 0.162 Uiso 1 1 calc R . .
H19B H 0.8833 0.8720 0.7004 0.162 Uiso 1 1 calc R . .
H19C H 0.8689 0.7881 0.7172 0.162 Uiso 1 1 calc R . .
C20 C 0.6236(8) 0.7824(3) 0.5779(8) 0.093(3) Uani 1 1 d . . .
H20A H 0.6055 0.7937 0.6653 0.140 Uiso 1 1 calc R . .
H20B H 0.6608 0.7353 0.5944 0.140 Uiso 1 1 calc R . .
H20C H 0.5501 0.7823 0.4801 0.140 Uiso 1 1 calc R . .
N1 N 0.3881(4) 0.9849(2) 0.3097(5) 0.0344(12) Uani 1 1 d . . .
H1N1 H 0.398(4) 0.964(3) 0.392(5) 0.041 Uiso 1 1 d . . .
N2 N 0.6954(5) 1.1545(3) 0.4818(7) 0.0688(17) Uani 1 1 d . . .
N3 N 0.6548(4) 0.9103(3) 0.5501(6) 0.0432(14) Uani 1 1 d . . .
H1N3 H 0.625(5) 0.912(3) 0.592(7) 0.052 Uiso 1 1 d . . .
O1 O 0.4701(3) 1.04650(18) 0.1715(4) 0.0376(10) Uani 1 1 d . . .
S1 S 0.75625(13) 0.96251(9) 0.37685(15) 0.0575(5) Uani 1 1 d . . .

loop_
_atom_site_aniso_label
_atom_site_aniso_U_11
_atom_site_aniso_U_22
_atom_site_aniso_U_33
_atom_site_aniso_U_23
_atom_site_aniso_U_13
_atom_site_aniso_U_12
C1 0.039(3) 0.038(4) 0.026(3) 0.005(3) 0.015(2) 0.015(3)
C2 0.037(3) 0.030(3) 0.027(3) 0.004(3) 0.016(3) 0.002(3)
C3 0.028(3) 0.049(4) 0.027(3) -0.010(3) 0.002(3) 0.007(3)
C4 0.046(4) 0.056(4) 0.032(3) -0.014(3) 0.019(3) -0.008(3)
C5 0.039(3) 0.032(3) 0.025(3) 0.003(3) 0.009(3) 0.002(3)
C6 0.050(4) 0.034(4) 0.034(3) 0.009(3) 0.023(3) -0.011(3)
C7 0.043(4) 0.040(4) 0.044(4) -0.008(3) 0.019(3) -0.008(3)
C8 0.086(5) 0.056(5) 0.062(5) -0.006(4) 0.049(4) 0.002(4)
C9 0.126(7) 0.064(6) 0.073(6) -0.027(4) 0.066(6) -0.013(5)
C10 0.121(8) 0.097(7) 0.036(4) -0.022(4) 0.039(5) -0.017(5)
C11 0.054(4) 0.089(5) 0.028(3) -0.011(4) 0.015(3) -0.015(4)
C12 0.041(3) 0.042(4) 0.033(3) -0.010(3) 0.019(3) -0.009(3)
C13 0.053(4) 0.047(4) 0.053(4) -0.008(3) 0.030(3) 0.004(3)
C14 0.084(5) 0.052(4) 0.064(5) -0.018(4) 0.054(4) -0.019(4)
C15 0.066(5) 0.082(6) 0.087(6) -0.010(4) 0.057(5) -0.024(4)
C16 0.046(4) 0.097(6) 0.080(6) 0.018(4) 0.032(4) -0.008(4)
C17 0.047(4) 0.073(5) 0.063(5) 0.015(4) 0.026(4) 0.010(4)
C18 0.115(6) 0.039(4) 0.053(4) 0.010(4) 0.048(5) 0.024(4)
C19 0.101(7) 0.150(8) 0.059(5) 0.013(5) 0.022(5) 0.071(6)
C20 0.187(8) 0.037(4) 0.071(5) 0.009(4) 0.072(6) 0.001(6)
N1 0.033(3) 0.046(3) 0.025(2) 0.013(2) 0.013(2) 0.000(2)
N2 0.074(4) 0.053(4) 0.084(4) -0.013(3) 0.039(3) -0.022(3)
N3 0.052(3) 0.049(3) 0.035(3) -0.001(3) 0.025(3) 0.003(3)
O1 0.039(2) 0.047(3) 0.027(2) -0.0002(19) 0.0157(18) 0.0018(19)
S1 0.0470(9) 0.0933(13) 0.0444(10) 0.0077(10) 0.0314(8) 0.0198(10)

loop_
_atom_type_symbol
_atom_type_description
_atom_type_scat_dispersion_real
_atom_type_scat_dispersion_imag
_atom_type_scat_source
C C 0.0033 0.0016 'International Tables Vol C Tables 4.2.6.8 and 6.1.1.4'
H H 0.0000 0.0000 'International Tables Vol C Tables 4.2.6.8 and 6.1.1.4'
N N 0.0061 0.0033 'International Tables Vol C Tables 4.2.6.8 and 6.1.1.4'
O O 0.0106 0.0060 'International Tables Vol C Tables 4.2.6.8 and 6.1.1.4'
S S 0.1246 0.1234 'International Tables Vol C Tables 4.2.6.8 and 6.1.1.4'

loop_
_geom_angle_atom_site_label_1
_geom_angle_atom_site_label_2
_geom_angle_atom_site_label_3
_geom_angle
_geom_angle_site_symmetry_1
_geom_angle_site_symmetry_3
_geom_angle_publ_flag
O1 C1 N1 124.2(5) . . ?
O1 C1 C2 122.6(5) . . ?
N1 C1 C2 112.9(4) . . ?
C4 C2 C3 113.6(4) . . ?
C4 C2 C1 110.2(4) . . ?
C3 C2 C1 107.6(4) . . ?
C4 C2 H2 108.4 . . ?
C3 C2 H2 108.4 . . ?
C1 C2 H2 108.4 . . ?
N3 C3 C2 113.1(4) . . ?
N3 C3 S1 125.8(4) . . ?
C2 C3 S1 120.8(4) . . ?
N2 C4 C2 175.8(6) . . ?
N1 C5 C12 109.3(4) . . ?
N1 C5 C6 113.4(4) . . ?
C12 C5 C6 110.2(4) . . ?
N1 C5 H5 107.9 . . ?
C12 C5 H5 107.9 . . ?
C6 C5 H5 107.9 . . ?
C11 C6 C7 118.7(5) . . ?
C11 C6 C5 117.9(5) . . ?
C7 C6 C5 123.4(5) . . ?
C6 C7 C8 121.5(5) . . ?
C6 C7 H7 119.2 . . ?
C8 C7 H7 119.2 . . ?
C9 C8 C7 118.7(6) . . ?
C9 C8 H8 120.6 . . ?
C7 C8 H8 120.6 . . ?
C10 C9 C8 119.6(7) . . ?
C10 C9 H9 120.2 . . ?
C8 C9 H9 120.2 . . ?
C11 C10 C9 121.1(7) . . ?
C11 C10 H10 119.4 . . ?
C9 C10 H10 119.4 . . ?
C10 C11 C6 120.3(6) . . ?
C10 C11 H11 119.8 . . ?
C6 C11 H11 119.8 . . ?
C17 C12 C13 118.1(5) . . ?
C17 C12 C5 121.9(5) . . ?
C13 C12 C5 119.9(5) . . ?
C14 C13 C12 120.2(5) . . ?
C14 C13 H13 119.9 . . ?
C12 C13 H13 119.9 . . ?
C15 C14 C13 119.4(6) . . ?
C15 C14 H14 120.3 . . ?
C13 C14 H14 120.3 . . ?
C16 C15 C14 121.4(6) . . ?
C16 C15 H15 119.3 . . ?
C14 C15 H15 119.3 . . ?
C15 C16 C17 120.3(7) . . ?
C15 C16 H16 119.9 . . ?
C17 C16 H16 119.9 . . ?
C12 C17 C16 120.5(6) . . ?
C12 C17 H17 119.7 . . ?
C16 C17 H17 119.7 . . ?
N3 C18 C20 110.9(6) . . ?
N3 C18 C19 110.4(6) . . ?
C20 C18 C19 112.9(6) . . ?
N3 C18 H18 107.5 . . ?
C20 C18 H18 107.5 . . ?
C19 C18 H18 107.5 . . ?
C18 C19 H19A 109.5 . . ?
C18 C19 H19B 109.5 . . ?
H19A C19 H19B 109.5 . . ?
C18 C19 H19C 109.5 . . ?
H19A C19 H19C 109.5 . . ?
H19B C19 H19C 109.5 . . ?
C18 C20 H20A 109.5 . . ?
C18 C20 H20B 109.5 . . ?
H20A C20 H20B 109.5 . . ?
C18 C20 H20C 109.5 . . ?
H20A C20 H20C 109.5 . . ?
H20B C20 H20C 109.5 . . ?
C1 N1 C5 123.5(4) . . ?
C1 N1 H1N1 122(4) . . ?
C5 N1 H1N1 113(4) . . ?
C3 N3 C18 126.5(5) . . ?
C3 N3 H1N3 125(6) . . ?
C18 N3 H1N3 109(6) . . ?

loop_
_geom_bond_atom_site_label_1
_geom_bond_atom_site_label_2
_geom_bond_distance
_geom_bond_site_symmetry_2
_geom_bond_publ_flag
C1 O1 1.228(5) . ?
C1 N1 1.333(6) . ?
C1 C2 1.543(6) . ?
C2 C4 1.460(7) . ?
C2 C3 1.524(6) . ?
C2 H2 0.9800 . ?
C3 N3 1.300(7) . ?
C3 S1 1.646(5) . ?
C4 N2 1.133(6) . ?
C5 N1 1.469(6) . ?
C5 C12 1.520(6) . ?
C5 C6 1.527(7) . ?
C5 H5 0.9800 . ?
C6 C11 1.375(7) . ?
C6 C7 1.377(7) . ?
C7 C8 1.393(7) . ?
C7 H7 0.9300 . ?
C8 C9 1.378(9) . ?
C8 H8 0.9300 . ?
C9 C10 1.377(8) . ?
C9 H9 0.9300 . ?
C10 C11 1.368(8) . ?
C10 H10 0.9300 . ?
C11 H11 0.9300 . ?
C12 C17 1.377(7) . ?
C12 C13 1.394(6) . ?
C13 C14 1.383(7) . ?
C13 H13 0.9300 . ?
C14 C15 1.361(8) . ?
C14 H14 0.9300 . ?
C15 C16 1.333(8) . ?
C15 H15 0.9300 . ?
C16 C17 1.380(8) . ?
C16 H16 0.9300 . ?
C17 H17 0.9300 . ?
C18 N3 1.464(7) . ?
C18 C20 1.468(8) . ?
C18 C19 1.540(9) . ?
C18 H18 0.9800 . ?
C19 H19A 0.9600 . ?
C19 H19B 0.9600 . ?
C19 H19C 0.9600 . ?
C20 H20A 0.9600 . ?
C20 H20B 0.9600 . ?
C20 H20C 0.9600 . ?
N1 H1N1 0.82(4) . ?
N3 H1N3 0.65(5) . ?

loop_
_geom_hbond_atom_site_label_D
_geom_hbond_atom_site_label_H
_geom_hbond_atom_site_label_A
_geom_hbond_distance_DH
_geom_hbond_distance_HA
_geom_hbond_distance_DA
_geom_hbond_angle_DHA
_geom_hbond_site_symmetry_A
N3 H1N3 O1 0.65(5) 2.45(5) 3.064(5) 158(7) 2_575
